data_2022686
loop_
_publ_author_name
'Blockhaus, Tobias'
'S\"unkel, Karlheinz'

_publ_section_title
;
 Isolation and crystal and molecular structures of [(C5H2Br3)2Fe],
 [(C5HBr4)2Fe] and [(C5Br5)(C5Br4HgBr)Fe]
;
_journal_coeditor_code QW3001
_journal_issue 11
_journal_name_full 'Acta Crystallographica Section C Structural Chemistry'
_journal_paper_doi 10.1107/S205322962200955X
_journal_volume 78
_journal_year 2022
_chemical_formula_iupac '[Fe Hg Br (C5 Br4) (C5 Br5)]'
_chemical_formula_moiety 'C10 Br10 Fe Hg'
_chemical_formula_sum 'C10 Br10 Fe Hg'
_chemical_formula_weight 1175.64
_chemical_name_systematic
(1-Bromomercurio-2,3,4,5-tetrabromocyclopentadienyl)(1,2,3,4,5-pentabromocyclopentadienyl)iron(II)
_space_group_crystal_system monoclinic
_space_group_IT_number 14
_space_group_name_Hall '-P 2yn'
_space_group_name_H-M_alt 'P 1 21/n 1'
_atom_sites_solution_primary dual
_audit_creation_method SHELXL-2018/3
_cell_angle_alpha 90
_cell_angle_beta 90.6890(10)
_cell_angle_gamma 90
_cell_formula_units_Z 4
_cell_length_a 8.9784(3)
_cell_length_b 14.0971(4)
_cell_length_c 15.8485(4)
_cell_measurement_reflns_used 9571
_cell_measurement_temperature 295(2)
_cell_measurement_theta_max 26.0975
_cell_measurement_theta_min 2.5940
_cell_volume 2005.79(10)
_computing_cell_refinement
;
APEX2 (Bruker, 2012)
;
_computing_data_collection
;
APEX2 (Bruker, 2012)
;
_computing_data_reduction
;
SAINT (Bruker, 2011)
;
_computing_structure_refinement
;
SHELXL2018 (Sheldrick, 2015<i>b</i>)
;
_computing_structure_solution
;
SHELXT2014 (Sheldrick, 2015<i>a</i>)
;
_diffrn_ambient_temperature 295(2)
_diffrn_detector_area_resol_mean 7.4074
_diffrn_measured_fraction_theta_full 0.998
_diffrn_measured_fraction_theta_max 0.998
_diffrn_measurement_device_type 'D8 Venture'
_diffrn_measurement_method 'mix of omega and phi scans'
_diffrn_radiation_type MoK\a
_diffrn_radiation_wavelength 0.71073
_diffrn_reflns_av_R_equivalents 0.0502
_diffrn_reflns_av_unetI/netI 0.0298
_diffrn_reflns_limit_h_max 11
_diffrn_reflns_limit_h_min -11
_diffrn_reflns_limit_k_max 17
_diffrn_reflns_limit_k_min -17
_diffrn_reflns_limit_l_max 19
_diffrn_reflns_limit_l_min -19
_diffrn_reflns_number 33353
_diffrn_reflns_theta_full 25.242
_diffrn_reflns_theta_max 26.384
_diffrn_reflns_theta_min 2.890
_diffrn_source 'rotating anode generator'
_exptl_absorpt_coefficient_mu 28.279
_exptl_absorpt_correction_T_max 0.3323
_exptl_absorpt_correction_T_min 0.1931
_exptl_absorpt_correction_type multi-scan
_exptl_absorpt_process_details
;
(SADABS; Krause <i>et al.</i>,  2015)
;
_exptl_crystal_colour yellow
_exptl_crystal_density_diffrn 3.893
_exptl_crystal_density_method 'not measured'
_exptl_crystal_description rod
_exptl_crystal_F_000 2064
_exptl_crystal_size_max 0.060
_exptl_crystal_size_mid 0.020
_exptl_crystal_size_min 0.020
_refine_diff_density_max 1.631
_refine_diff_density_min -1.239
_refine_ls_extinction_method none
_refine_ls_goodness_of_fit_ref 1.058
_refine_ls_hydrogen_treatment undef
_refine_ls_matrix_type full
_refine_ls_number_parameters 199
_refine_ls_number_reflns 4098
_refine_ls_number_restraints 0
_refine_ls_restrained_S_all 1.058
_refine_ls_R_factor_all 0.0565
_refine_ls_R_factor_gt 0.0362
_refine_ls_shift/su_max 0.001
_refine_ls_shift/su_mean 0.000
_refine_ls_structure_factor_coef Fsqd
_refine_ls_weighting_details 'w=1/[\s^2^(Fo^2^)+(0.0321P)^2^+17.6846P] where P=(Fo^2^+2Fc^2^)/3'
_refine_ls_weighting_scheme calc
_refine_ls_wR_factor_gt 0.0833
_refine_ls_wR_factor_ref 0.0920
_reflns_number_gt 3154
_reflns_number_total 4098
_reflns_threshold_expression 'I > 2\s(I)'
_cod_data_source_file qw3001sup1.cif
_cod_data_source_block compd_8
_cod_original_sg_symbol_H-M 'P 21/n'
_cod_database_code 2022686
_shelx_space_group_comment
;
The symmetry employed for this shelxl refinement is uniquely defined
by the following loop, which should always be used as a source of
symmetry information in preference to the above space-group names.
They are only intended as comments.
;
_shelx_estimated_absorpt_t_min 0.282
_shelx_estimated_absorpt_t_max 0.602

loop_
_space_group_symop_operation_xyz
'x, y, z'
'-x+1/2, y+1/2, -z+1/2'
'-x, -y, -z'
'x-1/2, -y-1/2, z-1/2'

loop_
_atom_site_type_symbol
_atom_site_label
_atom_site_fract_x
_atom_site_fract_y
_atom_site_fract_z
_atom_site_U_iso_or_equiv
_atom_site_adp_type
_atom_site_calc_flag
_atom_site_occupancy
_atom_site_disorder_assembly
_atom_site_disorder_group
C C1 0.3728(11) 0.6144(7) 0.4691(5) 0.048(2) Uani d 1 . .
C C2 0.3219(10) 0.5425(6) 0.4119(6) 0.046(2) Uani d 1 . .
C C3 0.4378(9) 0.5238(6) 0.3545(6) 0.0386(19) Uani d 1 . .
C C4 0.5618(9) 0.5838(6) 0.3754(5) 0.0376(19) Uani d 1 . .
C C5 0.5205(10) 0.6401(6) 0.4451(5) 0.041(2) Uani d 1 . .
C C6 0.1984(9) 0.7471(6) 0.3246(5) 0.0372(19) Uani d 1 . .
C C7 0.2227(9) 0.6896(6) 0.2538(5) 0.0381(19) Uani d 1 . .
C C8 0.3692(10) 0.7103(6) 0.2257(5) 0.0387(19) Uani d 1 . .
C C9 0.4324(9) 0.7793(6) 0.2789(5) 0.0360(18) Uani d 1 . .
C C10 0.3276(9) 0.8041(6) 0.3418(5) 0.0374(19) Uani d 1 . .
Br Br1 0.27025(16) 0.66542(10) 0.55928(7) 0.0828(4) Uani d 1 . .
Br Br2 0.13919(12) 0.48144(10) 0.41585(10) 0.0881(5) Uani d 1 . .
Br Br3 0.43841(15) 0.43142(8) 0.27139(8) 0.0744(4) Uani d 1 . .
Br Br4 0.74361(11) 0.58160(8) 0.32153(8) 0.0633(3) Uani d 1 . .
Br Br5 0.64199(14) 0.73095(8) 0.49869(7) 0.0657(3) Uani d 1 . .
Br Br6 0.02030(11) 0.75651(8) 0.38521(7) 0.0565(3) Uani d 1 . .
Br Br7 0.08463(12) 0.61035(8) 0.20025(7) 0.0584(3) Uani d 1 . .
Br Br8 0.45641(13) 0.65863(9) 0.12890(6) 0.0664(3) Uani d 1 . .
Br Br9 0.61817(11) 0.83682(8) 0.26468(6) 0.0561(3) Uani d 1 . .
Br Br10 0.30895(15) 1.00135(9) 0.56050(8) 0.0737(3) Uani d 1 . .
Fe Fe1 0.37661(12) 0.66252(8) 0.34720(7) 0.0310(2) Uani d 1 . .
Hg Hg1 0.33752(4) 0.89788(3) 0.44073(2) 0.04929(13) Uani d 1 . .

loop_
_atom_site_aniso_label
_atom_site_aniso_U_11
_atom_site_aniso_U_22
_atom_site_aniso_U_33
_atom_site_aniso_U_12
_atom_site_aniso_U_13
_atom_site_aniso_U_23
C1 0.055(6) 0.053(6) 0.035(5) 0.012(5) 0.013(4) 0.018(4)
C2 0.038(5) 0.039(5) 0.061(6) 0.001(4) 0.000(4) 0.024(4)
C3 0.038(5) 0.029(4) 0.049(5) 0.000(4) -0.009(4) 0.000(4)
C4 0.036(4) 0.035(5) 0.042(5) 0.001(4) 0.003(4) 0.002(4)
C5 0.052(5) 0.037(5) 0.035(4) 0.003(4) -0.007(4) 0.001(4)
C6 0.037(4) 0.038(5) 0.037(4) 0.006(4) 0.000(4) 0.009(4)
C7 0.042(5) 0.039(5) 0.033(4) 0.002(4) -0.004(4) 0.006(4)
C8 0.046(5) 0.040(5) 0.030(4) 0.002(4) 0.003(4) 0.002(4)
C9 0.039(5) 0.035(5) 0.033(4) -0.002(4) 0.001(3) 0.011(4)
C10 0.042(5) 0.028(4) 0.042(5) -0.001(4) -0.003(4) 0.006(4)
Br1 0.0975(9) 0.1086(10) 0.0430(6) 0.0443(8) 0.0300(6) 0.0162(6)
Br2 0.0453(6) 0.0826(9) 0.1366(12) -0.0178(6) 0.0029(7) 0.0531(9)
Br3 0.0965(9) 0.0442(6) 0.0819(8) 0.0015(6) -0.0275(7) -0.0233(6)
Br4 0.0380(5) 0.0672(7) 0.0849(8) 0.0044(5) 0.0131(5) -0.0040(6)
Br5 0.0853(8) 0.0504(6) 0.0606(6) 0.0006(5) -0.0303(6) -0.0166(5)
Br6 0.0387(5) 0.0638(6) 0.0673(6) 0.0041(4) 0.0110(5) 0.0041(5)
Br7 0.0510(6) 0.0672(7) 0.0566(6) -0.0122(5) -0.0081(5) -0.0058(5)
Br8 0.0728(7) 0.0840(8) 0.0426(5) -0.0054(6) 0.0139(5) -0.0096(5)
Br9 0.0541(6) 0.0614(6) 0.0532(6) -0.0209(5) 0.0129(5) 0.0008(5)
Br10 0.0875(9) 0.0667(7) 0.0670(7) -0.0043(6) 0.0120(6) -0.0210(6)
Fe1 0.0313(6) 0.0302(6) 0.0316(6) 0.0001(5) 0.0034(4) 0.0027(5)
Hg1 0.0585(2) 0.0407(2) 0.0488(2) -0.00033(17) 0.00521(17) -0.00432(17)

loop_
_atom_type_symbol
_atom_type_description
_atom_type_scat_dispersion_real
_atom_type_scat_dispersion_imag
_atom_type_scat_source
C C 0.0033 0.0016 'International Tables Vol C Tables 4.2.6.8 and 6.1.1.4'
Br Br -0.2901 2.4595 'International Tables Vol C Tables 4.2.6.8 and 6.1.1.4'
Fe Fe 0.3463 0.8444 'International Tables Vol C Tables 4.2.6.8 and 6.1.1.4'
Hg Hg -2.3894 9.2266 'International Tables Vol C Tables 4.2.6.8 and 6.1.1.4'

loop_
_geom_angle_atom_site_label_1
_geom_angle_atom_site_label_2
_geom_angle_atom_site_label_3
_geom_angle_site_symmetry_1
_geom_angle_site_symmetry_3
_geom_angle
_geom_angle_publ_flag
C5 C1 C2 . . 107.5(8) ?
C5 C1 Br1 . . 125.3(8) ?
C2 C1 Br1 . . 127.3(7) ?
C5 C1 Fe1 . . 68.9(5) ?
C2 C1 Fe1 . . 69.2(5) ?
Br1 C1 Fe1 . . 127.8(5) ?
C3 C2 C1 . . 107.9(8) ?
C3 C2 Br2 . . 126.4(7) ?
C1 C2 Br2 . . 125.6(7) ?
C3 C2 Fe1 . . 69.4(5) ?
C1 C2 Fe1 . . 69.8(5) ?
Br2 C2 Fe1 . . 128.3(5) ?
C2 C3 C4 . . 108.4(8) ?
C2 C3 Br3 . . 126.6(7) ?
C4 C3 Br3 . . 124.8(6) ?
C2 C3 Fe1 . . 69.9(5) ?
C4 C3 Fe1 . . 69.8(5) ?
Br3 C3 Fe1 . . 129.7(5) ?
C5 C4 C3 . . 107.6(7) ?
C5 C4 Br4 . . 127.6(7) ?
C3 C4 Br4 . . 124.7(6) ?
C5 C4 Fe1 . . 69.3(5) ?
C3 C4 Fe1 . . 69.1(5) ?
Br4 C4 Fe1 . . 128.9(4) ?
C4 C5 C1 . . 108.6(8) ?
C4 C5 Br5 . . 125.5(7) ?
C1 C5 Br5 . . 126.0(7) ?
C4 C5 Fe1 . . 70.2(5) ?
C1 C5 Fe1 . . 70.1(5) ?
Br5 C5 Fe1 . . 126.8(5) ?
C7 C6 C10 . . 110.0(7) ?
C7 C6 Br6 . . 126.2(7) ?
C10 C6 Br6 . . 123.7(6) ?
C7 C6 Fe1 . . 70.8(5) ?
C10 C6 Fe1 . . 70.2(5) ?
Br6 C6 Fe1 . . 128.8(4) ?
C6 C7 C8 . . 106.6(7) ?
C6 C7 Br7 . . 126.9(6) ?
C8 C7 Br7 . . 126.2(6) ?
C6 C7 Fe1 . . 68.9(5) ?
C8 C7 Fe1 . . 69.3(5) ?
Br7 C7 Fe1 . . 131.0(5) ?
C9 C8 C7 . . 108.8(7) ?
C9 C8 Br8 . . 126.2(6) ?
C7 C8 Br8 . . 124.9(6) ?
C9 C8 Fe1 . . 69.7(5) ?
C7 C8 Fe1 . . 69.9(5) ?
Br8 C8 Fe1 . . 129.4(5) ?
C8 C9 C10 . . 109.0(7) ?
C8 C9 Br9 . . 125.6(6) ?
C10 C9 Br9 . . 125.2(6) ?
C8 C9 Fe1 . . 70.0(5) ?
C10 C9 Fe1 . . 69.9(5) ?
Br9 C9 Fe1 . . 129.8(4) ?
C9 C10 C6 . . 105.6(7) ?
C9 C10 Fe1 . . 69.3(5) ?
C6 C10 Fe1 . . 68.6(5) ?
C9 C10 Hg1 . . 132.1(6) ?
C6 C10 Hg1 . . 122.3(6) ?
Fe1 C10 Hg1 . . 126.1(4) ?
C6 Fe1 C5 . . 136.1(3) ?
C6 Fe1 C3 . . 142.1(3) ?
C5 Fe1 C3 . . 68.8(3) ?
C6 Fe1 C9 . . 68.2(3) ?
C5 Fe1 C9 . . 111.9(4) ?
C3 Fe1 C9 . . 137.7(4) ?
C6 Fe1 C8 . . 67.8(3) ?
C5 Fe1 C8 . . 141.7(4) ?
C3 Fe1 C8 . . 112.1(3) ?
C9 Fe1 C8 . . 40.3(3) ?
C6 Fe1 C2 . . 112.5(3) ?
C5 Fe1 C2 . . 69.0(4) ?
C3 Fe1 C2 . . 40.6(4) ?
C9 Fe1 C2 . . 177.9(4) ?
C8 Fe1 C2 . . 137.9(4) ?
C6 Fe1 C4 . . 176.2(4) ?
C5 Fe1 C4 . . 40.6(3) ?
C3 Fe1 C4 . . 41.2(3) ?
C9 Fe1 C4 . . 110.5(3) ?
C8 Fe1 C4 . . 113.7(3) ?
C2 Fe1 C4 . . 68.9(3) ?
C6 Fe1 C10 . . 41.3(3) ?
C5 Fe1 C10 . . 108.6(3) ?
C3 Fe1 C10 . . 176.6(3) ?
C9 Fe1 C10 . . 40.8(3) ?
C8 Fe1 C10 . . 68.5(3) ?
C2 Fe1 C10 . . 141.0(4) ?
C4 Fe1 C10 . . 135.5(3) ?
C6 Fe1 C7 . . 40.3(3) ?
C5 Fe1 C7 . . 176.3(4) ?
C3 Fe1 C7 . . 113.6(3) ?
C9 Fe1 C7 . . 68.5(3) ?
C8 Fe1 C7 . . 40.8(3) ?
C2 Fe1 C7 . . 110.7(4) ?
C4 Fe1 C7 . . 143.0(3) ?
C10 Fe1 C7 . . 69.2(3) ?
C6 Fe1 C1 . . 109.9(3) ?
C5 Fe1 C1 . . 41.0(4) ?
C3 Fe1 C1 . . 68.6(4) ?
C9 Fe1 C1 . . 140.9(4) ?
C8 Fe1 C1 . . 177.2(4) ?
C2 Fe1 C1 . . 41.0(4) ?
C4 Fe1 C1 . . 68.7(3) ?
C10 Fe1 C1 . . 110.9(4) ?
C7 Fe1 C1 . . 136.4(4) ?
C10 Hg1 Br10 . . 171.0(2) ?

loop_
_geom_bond_atom_site_label_1
_geom_bond_atom_site_label_2
_geom_bond_site_symmetry_2
_geom_bond_distance
_geom_bond_publ_flag
C1 C5 . 1.431(13) ?
C1 C2 . 1.432(14) ?
C1 Br1 . 1.855(9) ?
C1 Fe1 . 2.049(8) ?
C2 C3 . 1.415(13) ?
C2 Br2 . 1.855(9) ?
C2 Fe1 . 2.041(8) ?
C3 C4 . 1.434(11) ?
C3 Br3 . 1.852(9) ?
C3 Fe1 . 2.034(8) ?
C4 C5 . 1.413(12) ?
C4 Br4 . 1.852(8) ?
C4 Fe1 . 2.044(8) ?
C5 Br5 . 1.879(9) ?
C5 Fe1 . 2.032(8) ?
C6 C7 . 1.403(12) ?
C6 C10 . 1.434(12) ?
C6 Br6 . 1.880(8) ?
C6 Fe1 . 2.024(8) ?
C7 C8 . 1.424(12) ?
C7 Br7 . 1.866(9) ?
C7 Fe1 . 2.048(8) ?
C8 C9 . 1.404(12) ?
C8 Br8 . 1.877(8) ?
C8 Fe1 . 2.041(8) ?
C9 C10 . 1.422(11) ?
C9 Br9 . 1.870(8) ?
C9 Fe1 . 2.037(8) ?
C10 Fe1 . 2.045(8) ?
C10 Hg1 . 2.052(9) ?
Br10 Hg1 . 2.4101(12) ?

_cod_database_fobs_code 2022686
